data_7044446
loop_
_publ_author_name
'Mon, Marta'
'Vallejo, Julia'
'Pas\'an, Jorge'
'Fabelo, Oscar'
'Train, Cyrille'
'Verdaguer, Michel'
'Ohkoshi, Shin-ichi'
'Tokoro, Hiroko'
'Nakagawa, Kosuke'
'Pardo, Emilio'

_publ_section_title
;
 A novel oxalate-based three-dimensional coordination polymer showing
 magnetic ordering and high proton conductivity
;
_journal_name_full 'Dalton Trans.'
_journal_paper_doi 10.1039/C7DT03415F
_journal_year 2017
_chemical_formula_sum 'C48 H42 Cr4 Mn2 N16 O49'
_chemical_formula_weight 1944.85
_chemical_name_systematic
;
 ?
;
_space_group_crystal_system hexagonal
_space_group_IT_number 179
_space_group_name_Hall 'P 65 2 (0 0 1)'
_space_group_name_H-M_alt 'P 65 2 2'
_symmetry_space_group_name_Hall 'P 65 2 (0 0 1)'
_symmetry_space_group_name_H-M 'P 65 2 2'
_atom_sites_solution_hydrogens geom
_audit_creation_method SHELXL-2014
_audit_update_record
;
2017-06-12 deposited with the CCDC.
2017-10-09 downloaded from the CCDC.
;
_cell_angle_alpha 90
_cell_angle_beta 90
_cell_angle_gamma 120
_cell_formula_units_Z 6
_cell_length_a 18.80530(10)
_cell_length_b 18.80530(10)
_cell_length_c 43.3432(4)
_cell_measurement_reflns_used 45362
_cell_measurement_temperature 45(2)
_cell_measurement_theta_max 25.6510
_cell_measurement_theta_min 1.4620
_cell_volume 13274.32(16)
_computing_cell_refinement 'CrysAlis PRO software program'
_computing_data_collection 'CrysAlis PRO software program'
_computing_data_reduction 'CrysAlis PRO software program'
_computing_molecular_graphics 'Mercury (McRae, 2006)'
_computing_publication_material 'WINGX (Farrugia, 1999)'
_computing_structure_refinement 'SHELXL-2014 (Sheldrick, 2014)'
_computing_structure_solution 'SHELXL-2014 (Sheldrick, 2014)'
_diffrn_ambient_temperature 45(2)
_diffrn_detector 'CCD plate'
_diffrn_detector_type Atlas
_diffrn_measured_fraction_theta_full 0.992
_diffrn_measured_fraction_theta_max 0.992
_diffrn_measurement_device 'four-circle diffractometer'
_diffrn_measurement_device_type 'Xcalibur, Atlas'
_diffrn_radiation_monochromator synchrotron
_diffrn_radiation_probe x-ray
_diffrn_radiation_type synchrotron
_diffrn_radiation_wavelength 0.66910
_diffrn_reflns_av_R_equivalents 0.0443
_diffrn_reflns_av_unetI/netI 0.0133
_diffrn_reflns_Laue_measured_fraction_full 0.992
_diffrn_reflns_Laue_measured_fraction_max 0.992
_diffrn_reflns_limit_h_max 21
_diffrn_reflns_limit_h_min -22
_diffrn_reflns_limit_k_max 22
_diffrn_reflns_limit_k_min -22
_diffrn_reflns_limit_l_max 52
_diffrn_reflns_limit_l_min -52
_diffrn_reflns_number 137416
_diffrn_reflns_point_group_measured_fraction_full 0.994
_diffrn_reflns_point_group_measured_fraction_max 0.994
_diffrn_reflns_theta_full 23.669
_diffrn_reflns_theta_max 23.766
_diffrn_reflns_theta_min 1.472
_diffrn_source synchrotron
_exptl_absorpt_coefficient_mu 0.718
_exptl_absorpt_correction_T_max 1.00000
_exptl_absorpt_correction_T_min 0.58988
_exptl_absorpt_correction_type multi-scan
_exptl_absorpt_process_details
;
CrysAlisPro, Agilent Technologies,
Version 1.171.37.33 (release 27-03-2014 CrysAlis171 .NET)
(compiled Mar 27 2014,17:12:48)
Empirical absorption correction using spherical harmonics,
 implemented in SCALE3 ABSPACK scaling algorithm.
;
_exptl_crystal_colour dark-blue
_exptl_crystal_density_diffrn 1.460
_exptl_crystal_description prism
_exptl_crystal_F_000 5880
_exptl_crystal_preparation ', Magnetic properties,Proton conductivity'
_exptl_crystal_size_max 0.080
_exptl_crystal_size_mid 0.060
_exptl_crystal_size_min 0.060
_refine_diff_density_max 0.312
_refine_diff_density_min -0.423
_refine_diff_density_rms 0.071
_refine_ls_abs_structure_details
;
 Refined as an inversion twin.
;
_refine_ls_abs_structure_Flack 0.08(3)
_refine_ls_extinction_coef 0.0031(10)
_refine_ls_extinction_expression Fc^*^=kFc[1+0.001xFc^2^\l^3^/sin(2\q)]^-1/4^
_refine_ls_extinction_method SHELXL
_refine_ls_goodness_of_fit_ref 1.048
_refine_ls_hydrogen_treatment constr
_refine_ls_matrix_type full
_refine_ls_number_parameters 383
_refine_ls_number_reflns 8076
_refine_ls_number_restraints 4
_refine_ls_restrained_S_all 1.051
_refine_ls_R_factor_all 0.0563
_refine_ls_R_factor_gt 0.0540
_refine_ls_shift/su_max 0.001
_refine_ls_shift/su_mean 0.000
_refine_ls_structure_factor_coef Fsqd
_refine_ls_weighting_details 'w=1/[\s^2^(Fo^2^)+(0.1287P)^2^+4.2713P] where P=(Fo^2^+2Fc^2^)/3'
_refine_ls_weighting_scheme calc
_refine_ls_wR_factor_gt 0.1728
_refine_ls_wR_factor_ref 0.1765
_reflns_Friedel_coverage 0.720
_reflns_Friedel_fraction_full 0.998
_reflns_Friedel_fraction_max 0.998
_reflns_number_gt 7646
_reflns_number_total 8076
_reflns_threshold_expression 'I > 2\s(I)'
_cod_data_source_file c7dt03415f2.cif
_cod_data_source_block shelx_CCDC1
_cod_original_cell_volume 13274.30(19)
_cod_database_code 7044446
_shelx_space_group_comment
;
The symmetry employed for this shelxl refinement is uniquely defined
by the following loop, which should always be used as a source of
symmetry information in preference to the above space-group names.
They are only intended as comments.
;
_shelx_estimated_absorpt_t_min 0.936
_shelx_estimated_absorpt_t_max 0.936
_shelxl_version_number 2014-3

loop_
_space_group_symop_operation_xyz
'x, y, z'
'x-y, x, z+5/6'
'-y, x-y, z+2/3'
'-x, -y, z+1/2'
'-x+y, -x, z+1/3'
'y, -x+y, z+1/6'
'-y, -x, -z+1/6'
'x-y, -y, -z'
'x, x-y, -z+5/6'
'y, x, -z+2/3'
'-x+y, y, -z+1/2'
'-x, -x+y, -z+1/3'

loop_
_atom_site_label
_atom_site_type_symbol
_atom_site_fract_x
_atom_site_fract_y
_atom_site_fract_z
_atom_site_U_iso_or_equiv
_atom_site_adp_type
_atom_site_occupancy
_atom_site_site_symmetry_order
_atom_site_calc_flag
_atom_site_refinement_flags_posn
_atom_site_refinement_flags_adp
_atom_site_refinement_flags_occupancy
Cr1 Cr 0.37660(6) 0.17090(6) 0.03795(2) 0.0656(3) Uani 1 1 d . . .
Cr2 Cr 0.18642(5) 0.34301(6) 0.11863(2) 0.0654(3) Uani 1 1 d . . .
Mn3 Mn 0.52896(5) 0.0000 0.0000 0.0582(3) Uani 1 2 d S T P
Mn1 Mn 0.51138(3) 0.48862(3) 0.0833 0.0564(3) Uani 1 2 d S T P
C1 C 0.2130(6) 0.1163(9) 0.0283(3) 0.149(5) Uani 1 1 d . . .
C2 C 0.2183(7) 0.0457(6) 0.0438(3) 0.129(4) Uani 1 1 d . . .
C3 C 0.4280(4) 0.3015(3) 0.07738(13) 0.0618(12) Uani 1 1 d . . .
C4 C 0.4710(3) 0.3377(3) 0.04561(12) 0.0572(11) Uani 1 1 d . . .
C5 C 0.3526(3) 0.4403(3) 0.11712(14) 0.0608(12) Uani 1 1 d . . .
C6 C 0.3275(3) 0.4111(3) 0.08400(14) 0.0639(13) Uani 1 1 d . . .
C7 C 0.0841(4) 0.1917(4) 0.09435(19) 0.0837(19) Uani 1 1 d . . .
C8 C 0.1507(4) 0.1843(4) 0.1127(2) 0.087(2) Uani 1 1 d . . .
C9 C 0.6785(4) 0.1131(3) -0.03663(13) 0.0622(12) Uani 1 1 d . . .
C10 C 0.7187(3) 0.1052(3) -0.00678(13) 0.0606(12) Uani 1 1 d . . .
C11 C 0.4419(3) 0.1023(3) 0.00003(13) 0.0617(12) Uani 1 1 d . . .
C12 C 0.4830(4) 0.1127(4) 0.03151(14) 0.0676(14) Uani 1 1 d . . .
O1 O 0.2827(3) 0.1783(3) 0.02322(14) 0.0959(15) Uani 1 1 d . . .
O2 O 0.1474(5) 0.1079(7) 0.0215(2) 0.185(4) Uani 1 1 d . . .
O3 O 0.2916(4) 0.0630(3) 0.05067(14) 0.1097(19) Uani 1 1 d . . .
O4 O 0.1590(5) -0.0203(5) 0.0495(2) 0.178(4) Uani 1 1 d . . .
O5 O 0.3815(3) 0.2251(2) 0.07758(9) 0.0738(11) Uani 1 1 d . . .
O6 O 0.4445(3) 0.3494(2) 0.09848(9) 0.0724(11) Uani 1 1 d . . .
O7 O 0.4559(3) 0.2844(3) 0.02492(9) 0.0683(10) Uani 1 1 d . . .
O8 O 0.5155(3) 0.4132(3) 0.04346(10) 0.0720(11) Uani 1 1 d . . .
O9 O 0.4274(2) 0.4820(2) 0.12252(10) 0.0691(10) Uani 1 1 d . . .
O10 O 0.2952(2) 0.4206(2) 0.13673(9) 0.0676(10) Uani 1 1 d . . .
O11 O 0.3785(2) 0.4316(3) 0.06393(9) 0.0708(10) Uani 1 1 d . . .
O12 O 0.2492(2) 0.3665(3) 0.07963(10) 0.0724(11) Uani 1 1 d . . .
O13 O 0.0872(2) 0.2596(3) 0.09754(12) 0.0814(12) Uani 1 1 d . . .
O14 O 0.0328(3) 0.1324(4) 0.07967(17) 0.115(2) Uani 1 1 d . . .
O15 O 0.2022(3) 0.2499(3) 0.12687(11) 0.0769(11) Uani 1 1 d . . .
O16 O 0.1493(3) 0.1186(3) 0.11318(18) 0.116(2) Uani 1 1 d . . .
O17 O 0.7287(3) 0.1566(2) -0.05714(10) 0.0677(10) Uani 1 1 d . . .
O18 O 0.6043(2) 0.0783(2) -0.03826(10) 0.0693(10) Uani 1 1 d . . .
O19 O 0.7946(2) 0.1320(2) -0.00832(10) 0.0710(10) Uani 1 1 d . . .
O20 O 0.6733(2) 0.0738(3) 0.01569(10) 0.0747(10) Uani 1 1 d . . .
O21 O 0.4581(3) 0.0674(3) -0.02054(10) 0.0756(11) Uani 1 1 d . . .
O22 O 0.3905(3) 0.1279(3) -0.00157(9) 0.0697(10) Uani 1 1 d . . .
O23 O 0.5328(3) 0.0876(3) 0.03476(10) 0.0720(11) Uani 1 1 d . . .
O24 O 0.4643(3) 0.1496(3) 0.05191(9) 0.0745(11) Uani 1 1 d . . .
O1W O 0.0270(3) 0.9730(3) 0.0833 0.123(3) Uani 1 2 d S T P
C1C C 0.0000 0.0237(5) 0.1667 0.109(4) Uani 1 2 d DS T P
H1C H 0.0000 -0.0268 0.1667 0.130 Uiso 1 2 calc R U P
N2C N 0.0498(5) 0.0868(7) 0.1841(2) 0.162(4) Uani 1 1 d D . .
H2C H 0.0866 0.0899 0.1974 0.194 Uiso 1 1 calc R U .
C3C C 0.0313(6) 0.1453(5) 0.1768(2) 0.128(4) Uani 1 1 d D . .
H3C H 0.0579 0.1997 0.1848 0.154 Uiso 1 1 calc R U .

loop_
_atom_site_aniso_label
_atom_site_aniso_U_11
_atom_site_aniso_U_22
_atom_site_aniso_U_33
_atom_site_aniso_U_23
_atom_site_aniso_U_13
_atom_site_aniso_U_12
Cr1 0.0693(6) 0.0544(5) 0.0815(6) -0.0014(4) 0.0054(4) 0.0373(4)
Cr2 0.0431(4) 0.0571(5) 0.0950(6) -0.0052(4) 0.0070(4) 0.0243(4)
Mn3 0.0428(4) 0.0567(6) 0.0796(6) 0.0039(5) 0.0020(2) 0.0284(3)
Mn1 0.0427(4) 0.0427(4) 0.0772(6) 0.0053(4) 0.0053(4) 0.0163(4)
C1 0.065(5) 0.185(13) 0.192(11) -0.081(10) -0.023(6) 0.061(7)
C2 0.098(7) 0.069(5) 0.185(10) -0.026(6) 0.032(7) 0.016(5)
C3 0.066(3) 0.049(3) 0.075(3) 0.007(2) 0.017(2) 0.032(2)
C4 0.057(3) 0.049(3) 0.072(3) 0.011(2) 0.012(2) 0.032(2)
C5 0.043(2) 0.047(3) 0.091(3) -0.011(2) 0.004(2) 0.021(2)
C6 0.047(3) 0.059(3) 0.085(3) -0.012(3) 0.005(2) 0.027(2)
C7 0.048(3) 0.061(4) 0.137(6) -0.018(4) -0.010(3) 0.024(3)
C8 0.053(3) 0.064(4) 0.135(6) -0.014(4) 0.001(4) 0.023(3)
C9 0.059(3) 0.049(3) 0.083(3) 0.005(2) 0.005(2) 0.030(2)
C10 0.048(3) 0.041(2) 0.086(3) 0.006(2) 0.002(2) 0.017(2)
C11 0.058(3) 0.055(3) 0.081(3) -0.008(2) -0.010(2) 0.035(2)
C12 0.065(3) 0.051(3) 0.089(3) -0.010(3) -0.016(3) 0.031(3)
O1 0.069(3) 0.090(3) 0.141(4) -0.026(3) -0.007(3) 0.050(3)
O2 0.081(4) 0.245(11) 0.245(9) -0.105(9) -0.032(5) 0.093(6)
O3 0.116(5) 0.059(3) 0.126(4) -0.010(3) 0.028(4) 0.023(3)
O4 0.105(5) 0.098(5) 0.259(10) -0.023(6) 0.037(6) -0.002(4)
O5 0.086(3) 0.0459(19) 0.084(2) 0.0069(17) 0.023(2) 0.029(2)
O6 0.087(3) 0.053(2) 0.072(2) 0.0036(17) 0.022(2) 0.031(2)
O7 0.078(3) 0.066(2) 0.071(2) -0.0018(18) 0.0124(19) 0.044(2)
O8 0.071(3) 0.059(2) 0.086(2) 0.0119(18) 0.026(2) 0.032(2)
O9 0.0438(18) 0.059(2) 0.096(2) -0.0195(19) 0.0026(17) 0.0194(17)
O10 0.056(2) 0.056(2) 0.089(2) -0.0105(18) 0.0080(18) 0.0258(18)
O11 0.052(2) 0.069(2) 0.083(2) -0.0067(19) 0.0055(18) 0.0238(19)
O12 0.0424(17) 0.073(3) 0.091(2) -0.025(2) 0.0013(17) 0.0205(18)
O13 0.044(2) 0.065(3) 0.127(3) -0.015(2) -0.001(2) 0.0216(19)
O14 0.058(3) 0.081(3) 0.200(6) -0.038(4) -0.034(3) 0.030(3)
O15 0.055(2) 0.063(2) 0.114(3) -0.012(2) 0.000(2) 0.0307(19)
O16 0.070(3) 0.058(3) 0.225(7) -0.016(4) -0.021(4) 0.036(2)
O17 0.060(2) 0.0480(19) 0.093(2) 0.0130(18) 0.0092(19) 0.0259(17)
O18 0.056(2) 0.055(2) 0.099(3) 0.0149(19) 0.0005(18) 0.0290(18)
O19 0.051(2) 0.054(2) 0.099(3) 0.0147(19) 0.0063(18) 0.0197(17)
O20 0.054(2) 0.074(3) 0.092(2) 0.012(2) 0.0054(19) 0.028(2)
O21 0.080(3) 0.081(3) 0.089(2) -0.021(2) -0.017(2) 0.057(2)
O22 0.074(3) 0.067(2) 0.085(2) -0.0106(19) -0.010(2) 0.049(2)
O23 0.066(2) 0.063(2) 0.098(3) -0.020(2) -0.024(2) 0.041(2)
O24 0.095(3) 0.063(2) 0.082(2) -0.014(2) -0.016(2) 0.051(2)
O1W 0.055(2) 0.055(2) 0.237(10) -0.014(4) -0.014(4) 0.011(3)
C1C 0.061(6) 0.064(4) 0.199(13) 0.005(4) 0.010(7) 0.031(3)
N2C 0.075(5) 0.189(11) 0.171(8) 0.023(8) -0.007(5) 0.028(7)
C3C 0.173(12) 0.053(4) 0.122(7) 0.014(4) 0.021(6) 0.029(5)

loop_
_atom_type_symbol
_atom_type_description
_atom_type_scat_dispersion_real
_atom_type_scat_dispersion_imag
_atom_type_scat_source
C C 0.0026 0.0014 'International Tables Vol C Tables 4.2.6.8 and 6.1.1.4'
Cr Cr 0.3062 0.5595 'International Tables Vol C Tables 4.2.6.8 and 6.1.1.4'
Mn Mn 0.3237 0.6541 'International Tables Vol C Tables 4.2.6.8 and 6.1.1.4'
N N 0.0052 0.0029 'International Tables Vol C Tables 4.2.6.8 and 6.1.1.4'
O O 0.0094 0.0053 'International Tables Vol C Tables 4.2.6.8 and 6.1.1.4'
H H 0.0000 0.0000 'International Tables Vol C Tables 4.2.6.8 and 6.1.1.4'

loop_
_geom_angle_atom_site_label_1
_geom_angle_atom_site_label_2
_geom_angle_atom_site_label_3
_geom_angle
_geom_angle_site_symmetry_1
_geom_angle_site_symmetry_3
O3 Cr1 O1 82.3(3) . .
O3 Cr1 O22 91.5(2) . .
O1 Cr1 O22 93.2(2) . .
O3 Cr1 O5 95.4(2) . .
O1 Cr1 O5 93.3(2) . .
O22 Cr1 O5 171.1(2) . .
O3 Cr1 O24 92.0(3) . .
O1 Cr1 O24 173.4(2) . .
O22 Cr1 O24 83.55(16) . .
O5 Cr1 O24 90.58(18) . .
O3 Cr1 O7 174.8(3) . .
O1 Cr1 O7 92.9(2) . .
O22 Cr1 O7 90.65(17) . .
O5 Cr1 O7 82.91(15) . .
O24 Cr1 O7 92.9(2) . .
O15 Cr2 O13 82.98(19) . .
O15 Cr2 O17 173.24(18) . 6_565
O13 Cr2 O17 90.71(19) . 6_565
O15 Cr2 O19 95.72(18) . 6_565
O13 Cr2 O19 95.92(19) . 6_565
O17 Cr2 O19 82.47(16) 6_565 6_565
O15 Cr2 O12 90.86(19) . .
O13 Cr2 O12 90.19(18) . .
O17 Cr2 O12 91.60(18) 6_565 .
O19 Cr2 O12 171.52(18) 6_565 .
O15 Cr2 O10 91.37(18) . .
O13 Cr2 O10 171.75(17) . .
O17 Cr2 O10 95.16(18) 6_565 .
O19 Cr2 O10 90.61(17) 6_565 .
O12 Cr2 O10 83.86(16) . .
O18 Mn3 O18 144.0(2) 8 .
O18 Mn3 O23 104.18(17) 8 8
O18 Mn3 O23 88.01(16) . 8
O18 Mn3 O23 88.01(16) 8 .
O18 Mn3 O23 104.18(17) . .
O23 Mn3 O23 140.2(2) 8 .
O18 Mn3 O21 73.19(15) 8 8
O18 Mn3 O21 142.26(15) . 8
O23 Mn3 O21 71.43(14) 8 8
O23 Mn3 O21 76.44(16) . 8
O18 Mn3 O21 142.26(15) 8 .
O18 Mn3 O21 73.19(15) . .
O23 Mn3 O21 76.43(16) 8 .
O23 Mn3 O21 71.44(14) . .
O21 Mn3 O21 71.4(2) 8 .
O18 Mn3 O20 70.72(14) 8 8
O18 Mn3 O20 79.64(14) . 8
O23 Mn3 O20 76.94(15) 8 8
O23 Mn3 O20 142.02(15) . 8
O21 Mn3 O20 123.38(16) 8 8
O21 Mn3 O20 142.26(14) . 8
O18 Mn3 O20 79.64(14) 8 .
O18 Mn3 O20 70.72(14) . .
O23 Mn3 O20 142.02(15) 8 .
O23 Mn3 O20 76.94(15) . .
O21 Mn3 O20 142.26(14) 8 .
O21 Mn3 O20 123.39(16) . .
O20 Mn3 O20 68.7(2) 8 .
O8 Mn1 O8 110.1(2) . 7_665
O8 Mn1 O9 140.79(14) . .
O8 Mn1 O9 81.83(15) 7_665 .
O8 Mn1 O9 81.83(15) . 7_665
O8 Mn1 O9 140.79(14) 7_665 7_665
O9 Mn1 O9 112.9(2) . 7_665
O8 Mn1 O11 78.47(15) . .
O8 Mn1 O11 143.83(14) 7_665 .
O9 Mn1 O11 71.89(14) . .
O9 Mn1 O11 74.01(15) 7_665 .
O8 Mn1 O11 143.83(14) . 7_665
O8 Mn1 O11 78.47(15) 7_665 7_665
O9 Mn1 O11 74.01(15) . 7_665
O9 Mn1 O11 71.89(14) 7_665 7_665
O11 Mn1 O11 115.9(2) . 7_665
O8 Mn1 O6 75.25(16) . 7_665
O8 Mn1 O6 71.55(14) 7_665 7_665
O9 Mn1 O6 142.15(14) . 7_665
O9 Mn1 O6 76.20(14) 7_665 7_665
O11 Mn1 O6 142.53(13) . 7_665
O11 Mn1 O6 74.65(16) 7_665 7_665
O8 Mn1 O6 71.55(14) . .
O8 Mn1 O6 75.25(16) 7_665 .
O9 Mn1 O6 76.20(14) . .
O9 Mn1 O6 142.15(14) 7_665 .
O11 Mn1 O6 74.65(16) . .
O11 Mn1 O6 142.53(13) 7_665 .
O6 Mn1 O6 120.2(2) 7_665 .
O2 C1 O1 127.2(16) . .
O2 C1 C2 120.0(14) . .
O1 C1 C2 112.8(9) . .
O4 C2 O3 122.4(14) . .
O4 C2 C1 123.5(13) . .
O3 C2 C1 114.1(8) . .
O6 C3 O5 128.3(5) . .
O6 C3 C4 117.1(5) . .
O5 C3 C4 114.6(5) . .
O8 C4 O7 127.5(5) . .
O8 C4 C3 118.0(5) . .
O7 C4 C3 114.5(4) . .
O9 C5 O10 125.8(5) . .
O9 C5 C6 117.0(5) . .
O10 C5 C6 117.3(4) . .
O11 C6 O12 124.5(5) . .
O11 C6 C5 120.7(5) . .
O12 C6 C5 114.7(5) . .
O14 C7 O13 126.7(7) . .
O14 C7 C8 119.3(6) . .
O13 C7 C8 113.9(6) . .
O16 C8 O15 126.0(7) . .
O16 C8 C7 119.3(6) . .
O15 C8 C7 114.6(6) . .
O18 C9 O17 126.7(6) . .
O18 C9 C10 119.0(5) . .
O17 C9 C10 114.3(5) . .
O20 C10 O19 127.5(5) . .
O20 C10 C9 117.0(5) . .
O19 C10 C9 115.5(5) . .
O21 C11 O22 126.5(5) . .
O21 C11 C12 118.0(5) . .
O22 C11 C12 115.3(5) . .
O23 C12 O24 126.1(5) . .
O23 C12 C11 118.5(5) . .
O24 C12 C11 115.3(5) . .
C1 O1 Cr1 115.9(8) . .
C2 O3 Cr1 114.8(7) . .
C3 O5 Cr1 114.3(4) . .
C3 O6 Mn1 114.3(3) . .
C4 O7 Cr1 113.7(3) . .
C4 O8 Mn1 116.5(3) . .
C5 O9 Mn1 115.4(4) . .
C5 O10 Cr2 111.2(3) . .
C6 O11 Mn1 112.7(4) . .
C6 O12 Cr2 112.2(4) . .
C7 O13 Cr2 114.0(4) . .
C8 O15 Cr2 113.3(5) . .
C9 O17 Cr2 113.7(4) . 2_654
C9 O18 Mn3 119.9(4) . .
C10 O19 Cr2 113.2(4) . 2_654
C10 O20 Mn3 111.0(4) . .
C11 O21 Mn3 111.1(3) . .
C11 O22 Cr1 112.8(3) . .
C12 O23 Mn3 117.0(4) . .
C12 O24 Cr1 112.5(4) . .
N2C C1C N2C 114.0(12) . 12
N2C C1C H1C 123.0 . .
N2C C1C H1C 123.0 12 .
C1C N2C C3C 104.2(8) . .
C1C N2C H2C 127.9 . .
C3C N2C H2C 127.9 . .
N2C C3C C3C 108.8(5) . 12
N2C C3C H3C 125.6 . .
C3C C3C H3C 125.6 12 .

loop_
_geom_bond_atom_site_label_1
_geom_bond_atom_site_label_2
_geom_bond_distance
_geom_bond_site_symmetry_2
Cr1 O3 1.932(5) .
Cr1 O1 1.947(5) .
Cr1 O22 1.966(4) .
Cr1 O5 1.975(4) .
Cr1 O24 1.977(4) .
Cr1 O7 1.978(4) .
Cr2 O15 1.950(4) .
Cr2 O13 1.963(4) .
Cr2 O17 1.977(4) 6_565
Cr2 O19 1.978(4) 6_565
Cr2 O12 1.981(4) .
Cr2 O10 1.986(4) .
Mn3 O18 2.200(4) 8
Mn3 O18 2.200(4) .
Mn3 O23 2.207(4) 8
Mn3 O23 2.207(4) .
Mn3 O21 2.421(4) 8
Mn3 O21 2.421(4) .
Mn3 O20 2.448(4) 8
Mn3 O20 2.448(4) .
Mn1 O8 2.261(4) .
Mn1 O8 2.261(4) 7_665
Mn1 O9 2.280(4) .
Mn1 O9 2.280(4) 7_665
Mn1 O11 2.328(4) .
Mn1 O11 2.328(4) 7_665
Mn1 O6 2.360(4) 7_665
Mn1 O6 2.360(4) .
C1 O2 1.198(11) .
C1 O1 1.264(13) .
C1 C2 1.536(19) .
C2 O4 1.208(12) .
C2 O3 1.284(14) .
C3 O6 1.210(7) .
C3 O5 1.255(7) .
C3 C4 1.570(7) .
C4 O8 1.239(7) .
C4 O7 1.268(7) .
C5 O9 1.242(6) .
C5 O10 1.275(6) .
C5 C6 1.525(8) .
C6 O11 1.206(7) .
C6 O12 1.294(6) .
C7 O14 1.226(8) .
C7 O13 1.256(8) .
C7 C8 1.547(10) .
C8 O16 1.224(8) .
C8 O15 1.281(8) .
C9 O18 1.212(7) .
C9 O17 1.256(7) .
C9 C10 1.542(8) .
C10 O20 1.234(7) .
C10 O19 1.256(7) .
C11 O21 1.232(7) .
C11 O22 1.281(7) .
C11 C12 1.532(8) .
C12 O23 1.249(7) .
C12 O24 1.277(7) .
O17 Cr2 1.977(4) 2_654
O19 Cr2 1.979(4) 2_654
C1C N2C 1.320(10) .
C1C N2C 1.320(10) 12
C1C H1C 0.9500 .
N2C C3C 1.347(12) .
N2C H2C 0.8800 .
C3C C3C 1.347(17) 12
C3C H3C 0.9500 .

loop_
_geom_torsion_atom_site_label_1
_geom_torsion_atom_site_label_2
_geom_torsion_atom_site_label_3
_geom_torsion_atom_site_label_4
_geom_torsion
_geom_torsion_site_symmetry_1
_geom_torsion_site_symmetry_4
O2 C1 C2 O4 1(2) . .
O1 C1 C2 O4 -177.0(11) . .
O2 C1 C2 O3 -178.1(10) . .
O1 C1 C2 O3 3.9(15) . .
O6 C3 C4 O8 -4.0(8) . .
O5 C3 C4 O8 177.4(5) . .
O6 C3 C4 O7 175.4(5) . .
O5 C3 C4 O7 -3.2(7) . .
O9 C5 C6 O11 -3.7(8) . .
O10 C5 C6 O11 175.6(5) . .
O9 C5 C6 O12 178.7(5) . .
O10 C5 C6 O12 -2.1(8) . .
O14 C7 C8 O16 -2.8(13) . .
O13 C7 C8 O16 174.3(8) . .
O14 C7 C8 O15 179.0(7) . .
O13 C7 C8 O15 -4.0(10) . .
O18 C9 C10 O20 -10.4(8) . .
O17 C9 C10 O20 169.5(5) . .
O18 C9 C10 O19 169.6(5) . .
O17 C9 C10 O19 -10.5(7) . .
O21 C11 C12 O23 2.0(9) . .
O22 C11 C12 O23 178.8(5) . .
O21 C11 C12 O24 179.7(6) . .
O22 C11 C12 O24 -3.5(8) . .
O2 C1 O1 Cr1 179.2(10) . .
C2 C1 O1 Cr1 -2.9(12) . .
O4 C2 O3 Cr1 178.0(10) . .
C1 C2 O3 Cr1 -2.9(12) . .
O6 C3 O5 Cr1 -177.4(5) . .
C4 C3 O5 Cr1 0.9(6) . .
O5 C3 O6 Mn1 -167.1(5) . .
C4 C3 O6 Mn1 14.5(6) . .
O8 C4 O7 Cr1 -177.0(5) . .
C3 C4 O7 Cr1 3.6(6) . .
O7 C4 O8 Mn1 171.1(4) . .
C3 C4 O8 Mn1 -9.6(6) . .
O10 C5 O9 Mn1 171.4(4) . .
C6 C5 O9 Mn1 -9.4(7) . .
O9 C5 O10 Cr2 -173.4(5) . .
C6 C5 O10 Cr2 7.4(6) . .
O12 C6 O11 Mn1 -168.5(5) . .
C5 C6 O11 Mn1 14.0(7) . .
O11 C6 O12 Cr2 178.0(5) . .
C5 C6 O12 Cr2 -4.5(6) . .
O14 C7 O13 Cr2 -172.9(7) . .
C8 C7 O13 Cr2 10.3(8) . .
O16 C8 O15 Cr2 177.5(8) . .
C7 C8 O15 Cr2 -4.4(8) . .
O18 C9 O17 Cr2 -170.1(5) . 2_654
C10 C9 O17 Cr2 9.9(6) . 2_654
O17 C9 O18 Mn3 176.7(4) . .
C10 C9 O18 Mn3 -3.3(7) . .
O20 C10 O19 Cr2 -174.8(5) . 2_654
C9 C10 O19 Cr2 5.2(6) . 2_654
O19 C10 O20 Mn3 -163.7(5) . .
C9 C10 O20 Mn3 16.3(6) . .
O22 C11 O21 Mn3 -163.8(5) . .
C12 C11 O21 Mn3 12.5(7) . .
O21 C11 O22 Cr1 174.7(5) . .
C12 C11 O22 Cr1 -1.8(7) . .
O24 C12 O23 Mn3 165.1(5) . .
C11 C12 O23 Mn3 -17.5(7) . .
O23 C12 O24 Cr1 -175.7(5) . .
C11 C12 O24 Cr1 6.8(7) . .
N2C C1C N2C C3C -1.1(6) 12 .
C1C N2C C3C C3C 2.8(15) . 12
